data_2011324
loop_
_publ_author_name
'Burchell, Colin J.'
'Ferguson, George'
'Lough, Alan J.'
'Glidewell, Christopher'

_publ_section_title
;
 Threefold interweaving of (4,4) nets built from
 <i>R</i>{_<b>10</b>^<b>10</b>}(58) rings in the hydrogen-bonded adduct
 1,4-diazabicyclo[2.2.2]octane--5-hydroxyisophthalic acid (1/1)
;
_journal_issue 9
_journal_name_full 'Acta Crystallographica Section C'
_journal_page_first 1126
_journal_page_last 1128
_journal_paper_doi 10.1107/S010827010000771X
_journal_volume 56
_journal_year 2000
_chemical_formula_iupac 'C6 H13 N2 + , C8 H5 O5 -'
_chemical_formula_moiety 'C6 H13 N2 + , C8 H5 O5 -'
_chemical_formula_sum 'C14 H18 N2 O5'
_chemical_formula_weight 294.30
_chemical_name_systematic
;
1,4-Diazabicyclo[2.2.2]octane--5-hydroxyisophthalic acid (1/1)
;
_space_group_IT_number 15
_symmetry_cell_setting monoclinic
_symmetry_space_group_name_Hall '-C 2yc'
_symmetry_space_group_name_H-M 'C 1 2/c 1'
_cell_angle_alpha 90.00
_cell_angle_beta 95.368(2)
_cell_angle_gamma 90.00
_cell_formula_units_Z 8
_cell_length_a 17.3820(7)
_cell_length_b 6.7257(3)
_cell_length_c 23.9374(9)
_cell_measurement_reflns_used 3119
_cell_measurement_temperature 100(2)
_cell_measurement_theta_max 27.48
_cell_measurement_theta_min 2.78
_cell_volume 2786.2(2)
_computing_cell_refinement 'DENZO-SMN (Otwinowski & Minor, 1997)'
_computing_data_collection 'KappaCCD Server Software (Nonius, 1997)'
_computing_data_reduction DENZO-SMN
_computing_molecular_graphics 'ORTEPII (Johnson, 1976) and PLATON (Spek, 2000)'
_computing_publication_material 'SHELXL97  and PRPKAPPA (Ferguson, 1999)'
_computing_structure_refinement 'SHELXL97 (Sheldrick, 1997)'
_computing_structure_solution 'SHELXS97 (Sheldrick, 1997)'
_diffrn_ambient_temperature 100(2)
_diffrn_measured_fraction_theta_full .976
_diffrn_measured_fraction_theta_max .976
_diffrn_measurement_device_type KappaCCD
_diffrn_measurement_method '\f scans and \w scans with \k offsets'
_diffrn_radiation_monochromator graphite
_diffrn_radiation_source 'fine-focus sealed X-ray tube'
_diffrn_radiation_type 'Mo K\a'
_diffrn_radiation_wavelength .71073
_diffrn_reflns_av_R_equivalents .022
_diffrn_reflns_av_sigmaI/netI .043
_diffrn_reflns_limit_h_max 22
_diffrn_reflns_limit_h_min 0
_diffrn_reflns_limit_k_max 8
_diffrn_reflns_limit_k_min 0
_diffrn_reflns_limit_l_max 30
_diffrn_reflns_limit_l_min -29
_diffrn_reflns_number 3374
_diffrn_reflns_theta_full 27.48
_diffrn_reflns_theta_max 27.48
_diffrn_reflns_theta_min 2.78
_diffrn_standards_decay_% negligible
_exptl_absorpt_coefficient_mu .107
_exptl_absorpt_correction_T_max .976
_exptl_absorpt_correction_T_min .974
_exptl_absorpt_correction_type multi-scan
_exptl_absorpt_process_details '(DENZO-SMN; Otwinowski & Minor, 1997)'
_exptl_crystal_colour colourless
_exptl_crystal_density_diffrn 1.403
_exptl_crystal_density_method 'not measured'
_exptl_crystal_description block
_exptl_crystal_F_000 1248
_exptl_crystal_size_max .25
_exptl_crystal_size_mid .25
_exptl_crystal_size_min .23
_refine_diff_density_max .30
_refine_diff_density_min -.32
_refine_ls_extinction_coef .0025(7)
_refine_ls_extinction_method 'SHELXL97 (Sheldrick, 1997)'
_refine_ls_goodness_of_fit_ref 1.095
_refine_ls_hydrogen_treatment constr
_refine_ls_matrix_type full
_refine_ls_number_parameters 193
_refine_ls_number_reflns 3119
_refine_ls_number_restraints 0
_refine_ls_restrained_S_all 1.095
_refine_ls_R_factor_all .063
_refine_ls_R_factor_gt .046
_refine_ls_shift/su_max <0.001
_refine_ls_shift/su_mean .000
_refine_ls_structure_factor_coef Fsqd
_refine_ls_weighting_details 'w = 1/[\s^2^(Fo^2^)+(0.0468P)^2^+2.4139P] where P=(Fo^2^+2Fc^2^)/3'
_refine_ls_weighting_scheme calc
_refine_ls_wR_factor_ref .121
_reflns_number_gt 2441
_reflns_number_total 3119
_reflns_threshold_expression I>2\s(I)
_cod_data_source_file gg1007.cif
_cod_data_source_block III
_cod_depositor_comments
;
The following automatic conversions were performed:

'_exptl_absorpt_correction_type' value 'Multi scan' changed to
'multi-scan' according to
/home/saulius/struct/CIF-dictionaries/cif_core.dic dictionary named
'cif_core.dic' version 2.4.1 from 2010-06-29.

Automatic conversion script
Id: cif_fix_values 1715 2011-07-08 13:25:40Z adriana 
;
_cod_original_sg_symbol_H-M 'C 2/c'
_cod_database_code 2011324
_cod_database_fobs_code 2011324

loop_
_symmetry_equiv_pos_as_xyz
'x, y, z'
'-x, y, -z+1/2'
'x+1/2, y+1/2, z'
'-x+1/2, y+1/2, -z+1/2'
'-x, -y, -z'
'x, -y, z-1/2'
'-x+1/2, -y+1/2, -z'
'x+1/2, -y+1/2, z-1/2'

loop_
_atom_site_label
_atom_site_fract_x
_atom_site_fract_y
_atom_site_fract_z
_atom_site_U_iso_or_equiv
_atom_site_adp_type
_atom_site_calc_flag
_atom_site_refinement_flags
_atom_site_occupancy
_atom_site_disorder_assembly
_atom_site_disorder_group
_atom_site_type_symbol
O1 .39457(9) .05729(19) .26981(5) .0418(4) Uani d . 1 . . O
O2 .40922(7) -.23375(17) .22730(4) .0275(3) Uani d . 1 . . O
O3 .40066(7) -.25995(19) .01873(5) .0324(3) Uani d . 1 . . O
O4 .32665(8) -.03613(19) -.02918(5) .0362(3) Uani d . 1 . . O
O5 .28335(7) .49964(17) .11376(5) .0282(3) Uani d . 1 . . O
C11 .37110(8) .0418(2) .17004(6) .0191(3) Uani d . 1 . . C
C12 .37641(8) -.0701(2) .12141(6) .0191(3) Uani d . 1 . . C
C13 .35333(8) .0129(2) .06887(6) .0188(3) Uani d . 1 . . C
C14 .32246(8) .2052(2) .06578(6) .0197(3) Uani d . 1 . . C
C15 .31530(8) .3148(2) .11451(6) .0198(3) Uani d . 1 . . C
C16 .34178(8) .2345(2) .16651(6) .0202(3) Uani d . 1 . . C
C17 .39303(9) -.0436(2) .22738(6) .0218(3) Uani d . 1 . . C
C18 .35997(9) -.1036(2) .01545(6) .0229(4) Uani d . 1 . . C
N1 .41700(7) -.39877(19) .32670(5) .0208(3) Uani d . 1 . . N
N2 .40638(7) -.5779(2) .41892(5) .0210(3) Uani d . 1 . . N
C1 .34314(9) -.5094(3) .32486(7) .0245(4) Uani d . 1 . . C
C2 .48131(9) -.5425(2) .33731(7) .0234(4) Uani d . 1 . . C
C3 .41909(10) -.2537(2) .37345(7) .0241(4) Uani d . 1 . . C
C4 .33853(10) -.6288(3) .37880(7) .0343(4) Uani d . 1 . . C
C5 .47902(11) -.6391(3) .39542(8) .0412(5) Uani d . 1 . . C
C6 .40781(13) -.3597(3) .42890(7) .0366(5) Uani d . 1 . . C
H2 .4137 -.2765 .2604 .041 Uiso calc R 1 . . H
H5 .2565 .5173 .0831 .042 Uiso calc R 1 . . H
H12 .3956 -.2024 .1240 .023 Uiso calc R 1 . . H
H14 .3062 .2615 .0302 .024 Uiso calc R 1 . . H
H16 .3398 .3116 .1996 .024 Uiso calc R 1 . . H
H2A .4024 -.6438 .4527 .025 Uiso calc R 1 . . H
H1A .3390 -.6006 .2923 .029 Uiso calc R 1 . . H
H1B .2994 -.4146 .3201 .029 Uiso calc R 1 . . H
H2B .5312 -.4730 .3355 .028 Uiso calc R 1 . . H
H2C .4770 -.6467 .3080 .028 Uiso calc R 1 . . H
H3A .3777 -.1537 .3654 .029 Uiso calc R 1 . . H
H3B .4694 -.1834 .3768 .029 Uiso calc R 1 . . H
H4A .2901 -.5965 .3955 .041 Uiso calc R 1 . . H
H4B .3386 -.7729 .3704 .041 Uiso calc R 1 . . H
H5A .4808 -.7857 .3920 .049 Uiso calc R 1 . . H
H5B .5243 -.5957 .4207 .049 Uiso calc R 1 . . H
H6A .4506 -.3254 .4575 .044 Uiso calc R 1 . . H
H6B .3587 -.3166 .4429 .044 Uiso calc R 1 . . H

loop_
_atom_site_aniso_label
_atom_site_aniso_U_11
_atom_site_aniso_U_22
_atom_site_aniso_U_33
_atom_site_aniso_U_12
_atom_site_aniso_U_13
_atom_site_aniso_U_23
O1 .0797(10) .0264(7) .0181(6) .0110(7) -.0025(6) -.0019(5)
O2 .0444(7) .0218(6) .0163(6) .0078(5) .0026(5) .0030(5)
O3 .0471(7) .0300(7) .0200(6) .0158(6) .0016(5) -.0029(5)
O4 .0536(8) .0328(7) .0200(6) .0125(6) -.0087(5) -.0037(5)
O5 .0394(7) .0198(6) .0241(6) .0083(5) -.0033(5) -.0016(5)
C11 .0181(7) .0217(8) .0172(8) -.0006(6) .0008(6) .0017(6)
C12 .0187(7) .0187(7) .0201(8) .0019(6) .0020(6) .0011(6)
C13 .0178(7) .0209(8) .0180(8) .0002(6) .0023(6) -.0004(6)
C14 .0201(7) .0210(8) .0174(8) -.0003(6) -.0006(6) .0032(6)
C15 .0207(7) .0166(7) .0220(8) .0011(6) .0011(6) .0000(6)
C16 .0225(7) .0199(8) .0180(8) -.0007(6) .0018(6) -.0021(6)
C17 .0267(8) .0214(8) .0174(8) .0022(7) .0019(6) .0005(6)
C18 .0278(8) .0225(8) .0181(8) .0021(7) .0010(6) -.0009(6)
N1 .0240(6) .0179(7) .0207(7) .0021(5) .0036(5) .0021(5)
N2 .0249(6) .0205(7) .0179(7) -.0018(5) .0034(5) .0037(5)
C1 .0235(8) .0276(9) .0219(8) .0004(7) -.0009(6) .0001(7)
C2 .0235(7) .0230(8) .0244(9) .0033(7) .0061(6) .0025(7)
C3 .0325(8) .0170(8) .0232(8) .0005(7) .0044(7) -.0002(6)
C4 .0304(9) .0463(12) .0256(9) -.0147(9) -.0001(7) .0040(8)
C5 .0360(10) .0475(12) .0427(12) .0205(9) .0172(8) .0245(10)
C6 .0644(13) .0220(9) .0229(9) -.0040(9) .0006(8) -.0016(7)

loop_
_atom_type_symbol
_atom_type_description
_atom_type_scat_dispersion_real
_atom_type_scat_dispersion_imag
_atom_type_scat_source
C C .0033 .0016 'International Tables Vol C Tables 4.2.6.8 and 6.1.1.4'
H H .0000 .0000 'International Tables Vol C Tables 4.2.6.8 and 6.1.1.4'
N N .0061 .0033 'International Tables Vol C Tables 4.2.6.8 and 6.1.1.4'
O O .0106 .0060 'International Tables Vol C Tables 4.2.6.8 and 6.1.1.4'

loop_
_geom_angle_atom_site_label_1
_geom_angle_atom_site_label_2
_geom_angle_atom_site_label_3
_geom_angle
_geom_angle_publ_flag
C17 O2 H2 109.5 no
C15 O5 H5 109.5 no
C16 C11 C12 120.23(14) no
C16 C11 C17 118.10(14) no
C12 C11 C17 121.61(14) no
C11 C12 C13 119.86(14) no
C11 C12 H12 120.1 no
C13 C12 H12 120.1 no
C14 C13 C12 119.50(14) no
C14 C13 C18 119.56(13) no
C12 C13 C18 120.94(14) no
C15 C14 C13 120.53(14) no
C15 C14 H14 119.7 no
C13 C14 H14 119.7 no
O5 C15 C14 122.67(14) y
C16 C15 C14 119.58(14) no
C11 C16 C15 120.20(14) no
C11 C16 H16 119.9 no
C15 C16 H16 119.9 no
O1 C17 O2 123.82(15) y
O1 C17 C11 122.12(15) y
O2 C17 C11 114.06(13) y
O5 C15 C16 117.75(14) y
O3 C18 O4 124.45(15) y
O3 C18 C13 117.66(13) y
O4 C18 C13 117.86(14) y
C1 N1 C2 108.39(12) no
C1 N1 C3 108.23(12) no
C2 N1 C3 109.58(12) no
C6 N2 C5 109.36(15) no
C6 N2 C4 109.30(14) no
C5 N2 C4 109.98(14) no
C6 N2 H2A 109.4 no
C5 N2 H2A 109.4 no
C4 N2 H2A 109.4 no
N1 C1 C4 110.65(13) no
N1 C1 H1A 109.5 no
C4 C1 H1A 109.5 no
N1 C1 H1B 109.5 no
C4 C1 H1B 109.5 no
H1A C1 H1B 108.1 no
N1 C2 C5 110.33(12) no
N1 C2 H2B 109.6 no
C5 C2 H2B 109.6 no
N1 C2 H2C 109.6 no
C5 C2 H2C 109.6 no
H2B C2 H2C 108.1 no
N1 C3 C6 110.54(13) no
N1 C3 H3A 109.5 no
C6 C3 H3A 109.5 no
N1 C3 H3B 109.5 no
C6 C3 H3B 109.5 no
H3A C3 H3B 108.1 no
N2 C4 C1 108.85(13) no
N2 C4 H4A 109.9 no
C1 C4 H4A 109.9 no
N2 C4 H4B 109.9 no
C1 C4 H4B 109.9 no
H4A C4 H4B 108.3 no
N2 C5 C2 108.65(13) no
N2 C5 H5A 110.0 no
C2 C5 H5A 110.0 no
N2 C5 H5B 110.0 no
C2 C5 H5B 110.0 no
H5A C5 H5B 108.3 no
N2 C6 C3 108.73(14) no
N2 C6 H6A 109.9 no
C3 C6 H6A 109.9 no
N2 C6 H6B 109.9 no
C3 C6 H6B 109.9 no
H6A C6 H6B 108.3 no

loop_
_geom_bond_atom_site_label_1
_geom_bond_atom_site_label_2
_geom_bond_site_symmetry_2
_geom_bond_distance
_geom_bond_publ_flag
O1 C17 . 1.220(2) y
O2 C17 . 1.310(2) y
O2 H2 . .84 no
O3 C18 . 1.2654(19) y
O4 C18 . 1.2518(19) y
O5 C15 . 1.3609(18) y
O5 H5 . .84 no
C11 C16 . 1.393(2) no
C11 C12 . 1.397(2) no
C11 C17 . 1.504(2) y
C12 C13 . 1.400(2) no
C12 H12 . .95 no
C13 C14 . 1.399(2) no
C13 C18 . 1.513(2) y
C14 C15 . 1.396(2) no
C14 H14 . .95 no
C15 C16 . 1.395(2) no
C16 H16 . .95 no
N1 C1 . 1.481(2) y
N1 C2 . 1.482(2) y
N1 C3 . 1.483(2) y
N2 C6 . 1.487(2) y
N2 C5 . 1.487(2) y
N2 C4 . 1.489(2) y
N2 H2A . .93 no
C1 C4 . 1.529(2) no
C1 H1A . .99 no
C1 H1B . .99 no
C2 C5 . 1.539(2) no
C2 H2B . .99 no
C2 H2C . .99 no
C3 C6 . 1.535(2) no
C3 H3A . .99 no
C3 H3B . .99 no
C4 H4A . .99 no
C4 H4B . .99 no
C5 H5A . .99 no
C5 H5B . .99 no
C6 H6A . .99 no
C6 H6B . .99 no

loop_
_geom_hbond_atom_site_label_D
_geom_hbond_atom_site_label_H
_geom_hbond_atom_site_label_A
_geom_hbond_site_symmetry_A
_geom_hbond_distance_DH
_geom_hbond_distance_HA
_geom_hbond_distance_DA
_geom_hbond_angle_DHA
_geom_hbond_publ_flag
O2 H2 N1 . .84 1.78 2.6175(17) 172 yes
O5 H5 O4 7 .84 1.85 2.6628(17) 162 yes
N2 H2A O3 6_546 .93 1.71 2.6365(17) 173 yes

loop_
_geom_torsion_atom_site_label_1
_geom_torsion_atom_site_label_2
_geom_torsion_atom_site_label_3
_geom_torsion_atom_site_label_4
_geom_torsion
_geom_torsion_publ_flag
C16 C11 C12 C13 1.0(2) no
C17 C11 C12 C13 178.17(13) no
C11 C12 C13 C14 -2.3(2) no
C11 C12 C13 C18 178.77(13) no
C12 C13 C14 C15 .6(2) no
C18 C13 C14 C15 179.56(13) no
C13 C14 C15 O5 -177.80(14) no
C13 C14 C15 C16 2.4(2) no
C12 C11 C16 C15 2.0(2) no
C17 C11 C16 C15 -175.25(14) no
O5 C15 C16 C11 176.47(13) no
C14 C15 C16 C11 -3.7(2) no
C16 C11 C17 O1 -8.8(2) no
C12 C11 C17 O1 173.96(15) y
C16 C11 C17 O2 170.51(13) no
C12 C11 C17 O2 -6.7(2) y
C14 C13 C18 O4 -10.9(2) no
C12 C13 C18 O3 -13.9(2) y
C12 C13 C18 O4 168.04(15) y
C14 C13 C18 O3 167.21(14) no
C2 N1 C1 C4 55.71(17) no
C3 N1 C1 C4 -63.07(17) no
C1 N1 C2 C5 -63.97(18) no
C3 N1 C2 C5 53.95(18) no
C1 N1 C3 C6 55.96(17) no
C2 N1 C3 C6 -62.05(17) no
C6 N2 C4 C1 56.65(18) no
C5 N2 C4 C1 -63.42(19) no
N1 C1 C4 N2 6.2(2) y
C6 N2 C5 C2 -64.92(19) no
C4 N2 C5 C2 55.1(2) no
N1 C2 C5 N2 7.9(2) y
C5 N2 C6 C3 57.00(19) no
C4 N2 C6 C3 -63.44(18) no
N1 C3 C6 N2 5.7(2) y

loop_
_cod_related_entry_id
_cod_related_entry_database
_cod_related_entry_code
1 ChemSpider 21135579
